data_2226216
loop_
_publ_author_name
'Fun, Hoong-Kun'
'Loh, Wan-Sin'
'Maity, Annada C.'
'Goswami, Shyamaprosad'

_publ_section_title
;
 1,10-Phenanthroline--dithiooxamide (2/1)
;
_journal_coeditor_code LH5039
_journal_issue 6
_journal_name_full 'Acta Crystallographica Section E'
_journal_page_first o1320
_journal_paper_doi 10.1107/S1600536810016405
_journal_volume 66
_journal_year 2010
_chemical_formula_iupac 'C12 H8 N2, 0.5C2 H4 N2 S2'
_chemical_formula_moiety 'C12 H8 N2, 0.5(C2 H4 N2 S2)'
_chemical_formula_sum 'C13 H10 N3 S'
_chemical_formula_weight 240.30
_chemical_name_systematic
;
1,10-Phenanthroline--dithiooxamide (2/1)
;
_space_group_IT_number 14
_symmetry_cell_setting monoclinic
_symmetry_space_group_name_Hall '-P 2ybc'
_symmetry_space_group_name_H-M 'P 1 21/c 1'
_atom_sites_solution_hydrogens geom
_atom_sites_solution_primary direct
_atom_sites_solution_secondary difmap
_audit_creation_method SHELXL-97
_cell_angle_alpha 90.00
_cell_angle_beta 130.145(2)
_cell_angle_gamma 90.00
_cell_formula_units_Z 4
_cell_length_a 10.5481(3)
_cell_length_b 10.0544(3)
_cell_length_c 13.9960(4)
_cell_measurement_reflns_used 5115
_cell_measurement_temperature 100.00(10)
_cell_measurement_theta_max 30.08
_cell_measurement_theta_min 2.53
_cell_volume 1134.65(7)
_computing_cell_refinement 'SAINT (Bruker, 2009)'
_computing_data_collection 'APEX2 (Bruker, 2009)'
_computing_data_reduction 'SAINT (Bruker, 2009)'
_computing_molecular_graphics 'SHELXTL (Sheldrick, 2008)'
_computing_publication_material
;
SHELXTL (Sheldrick, 2008) and PLATON (Spek, 2009)
;
_computing_structure_refinement 'SHELXTL (Sheldrick, 2008)'
_computing_structure_solution 'SHELXTL (Sheldrick, 2008)'
_diffrn_ambient_temperature 100.00(10)
_diffrn_measured_fraction_theta_full 0.996
_diffrn_measured_fraction_theta_max 0.996
_diffrn_measurement_device_type
;
Bruker SMART APEXII CCD area-detector diffractometer
;
_diffrn_measurement_method '\f and \w scans'
_diffrn_radiation_monochromator graphite
_diffrn_radiation_source 'fine-focus sealed tube'
_diffrn_radiation_type MoK\a
_diffrn_radiation_wavelength 0.71073
_diffrn_reflns_av_R_equivalents 0.0742
_diffrn_reflns_av_sigmaI/netI 0.0542
_diffrn_reflns_limit_h_max 14
_diffrn_reflns_limit_h_min -14
_diffrn_reflns_limit_k_max 13
_diffrn_reflns_limit_k_min -14
_diffrn_reflns_limit_l_max 19
_diffrn_reflns_limit_l_min -19
_diffrn_reflns_number 22512
_diffrn_reflns_theta_full 30.26
_diffrn_reflns_theta_max 30.26
_diffrn_reflns_theta_min 2.53
_diffrn_standards_number 0
_exptl_absorpt_coefficient_mu 0.263
_exptl_absorpt_correction_T_max 0.9737
_exptl_absorpt_correction_T_min 0.9311
_exptl_absorpt_correction_type multi-scan
_exptl_absorpt_process_details '(<i>SADABS</i>; Bruker, 2009)'
_exptl_crystal_colour orange
_exptl_crystal_density_diffrn 1.407
_exptl_crystal_density_method 'not measured'
_exptl_crystal_description block
_exptl_crystal_F_000 500
_exptl_crystal_size_max 0.28
_exptl_crystal_size_mid 0.26
_exptl_crystal_size_min 0.10
_refine_diff_density_max 1.235
_refine_diff_density_min -0.404
_refine_ls_extinction_method none
_refine_ls_goodness_of_fit_ref 1.068
_refine_ls_hydrogen_treatment mixed
_refine_ls_matrix_type full
_refine_ls_number_parameters 162
_refine_ls_number_reflns 3374
_refine_ls_number_restraints 0
_refine_ls_restrained_S_all 1.068
_refine_ls_R_factor_all 0.1008
_refine_ls_R_factor_gt 0.0618
_refine_ls_shift/su_max_lt 0.001
_refine_ls_shift/su_mean 0.000
_refine_ls_structure_factor_coef Fsqd
_refine_ls_weighting_details 'calc w=1/[\s^2^(Fo^2^)+(0.0764P)^2^+0.8154P] where P=(Fo^2^+2Fc^2^)/3'
_refine_ls_weighting_scheme calc
_refine_ls_wR_factor_gt 0.1385
_refine_ls_wR_factor_ref 0.1603
_reflns_number_gt 2307
_reflns_number_total 3374
_reflns_threshold_expression I>2\s(I)
_cod_data_source_file lh5039.cif
_cod_data_source_block I
_cod_depositor_comments
;
The following automatic conversions were performed:
'_symmetry_cell_setting' value 'Monoclinic' changed to 'monoclinic'
according to '/home/saulius/struct/CIF-dictionaries/cif_core.dic'
dictionary named 'cif_core.dic' version 2.4.1 from 2010-06-29.

Automatic conversion script
Id: cif_fix_enum 1527 2010-12-29 10:47:43Z saulius 
;
_cod_original_cell_volume 1134.65(6)
_cod_original_sg_symbol_H-M 'P 21/c'
_cod_database_code 2226216
_cod_database_fobs_code 2226216

loop_
_symmetry_equiv_pos_as_xyz
'x, y, z'
'-x, y+1/2, -z+1/2'
'-x, -y, -z'
'x, -y-1/2, z-1/2'

loop_
_atom_site_type_symbol
_atom_site_label
_atom_site_fract_x
_atom_site_fract_y
_atom_site_fract_z
_atom_site_U_iso_or_equiv
_atom_site_adp_type
_atom_site_calc_flag
_atom_site_refinement_flags
_atom_site_occupancy
_atom_site_disorder_assembly
_atom_site_disorder_group
N N1 0.3548(2) 0.2611(2) 0.34019(17) 0.0185(4) Uani d . 1 . .
N N2 0.5551(2) 0.4592(2) 0.36522(18) 0.0217(4) Uani d . 1 . .
N N3 0.8022(2) 0.9404(2) 0.36819(19) 0.0201(4) Uani d . 1 . .
C C1 0.2582(3) 0.1675(2) 0.3304(2) 0.0217(5) Uani d . 1 . .
H H1A 0.1591 0.1482 0.2512 0.026 Uiso calc R 1 . .
C C2 0.2959(3) 0.0962(2) 0.4317(2) 0.0234(5) Uani d . 1 . .
H H2A 0.2241 0.0313 0.4198 0.028 Uiso calc R 1 . .
C C3 0.4421(3) 0.1243(3) 0.5494(2) 0.0247(5) Uani d . 1 . .
H H3A 0.4698 0.0791 0.6186 0.030 Uiso calc R 1 . .
C C4 0.5493(3) 0.2219(2) 0.5643(2) 0.0193(5) Uani d . 1 . .
C C5 0.7051(3) 0.2534(3) 0.6845(2) 0.0240(5) Uani d . 1 . .
H H5A 0.7382 0.2072 0.7549 0.029 Uiso calc R 1 . .
C C6 0.8035(3) 0.3489(3) 0.6961(2) 0.0236(5) Uani d . 1 . .
H H6A 0.9044 0.3670 0.7746 0.028 Uiso calc R 1 . .
C C7 0.7561(3) 0.4235(2) 0.5902(2) 0.0193(5) Uani d . 1 . .
C C8 0.8544(3) 0.5272(3) 0.6009(2) 0.0248(5) Uani d . 1 . .
H H8A 0.9528 0.5508 0.6790 0.030 Uiso calc R 1 . .
C C9 0.8045(3) 0.5928(3) 0.4964(3) 0.0277(6) Uani d . 1 . .
H H9A 0.8688 0.6604 0.5015 0.033 Uiso calc R 1 . .
C C10 0.6528(3) 0.5553(3) 0.3803(2) 0.0267(5) Uani d . 1 . .
H H10A 0.6190 0.6011 0.3095 0.032 Uiso calc R 1 . .
C C11 0.6054(3) 0.3938(2) 0.4689(2) 0.0182(5) Uani d . 1 . .
C C12 0.4998(3) 0.2896(2) 0.4565(2) 0.0170(4) Uani d . 1 . .
C C13 0.9644(3) 0.9392(2) 0.4567(2) 0.0196(5) Uani d . 1 . .
S S1 1.08871(7) 0.81821(6) 0.47638(6) 0.02354(18) Uani d . 1 . .
H H3C 0.752(4) 0.884(3) 0.314(3) 0.030(8) Uiso d . 1 . .
H H3B 0.754(4) 1.004(3) 0.366(3) 0.032(8) Uiso d . 1 . .

loop_
_atom_site_aniso_label
_atom_site_aniso_U_11
_atom_site_aniso_U_22
_atom_site_aniso_U_33
_atom_site_aniso_U_12
_atom_site_aniso_U_13
_atom_site_aniso_U_23
N1 0.0163(8) 0.0198(10) 0.0163(9) -0.0001(7) 0.0091(7) -0.0012(7)
N2 0.0213(9) 0.0205(10) 0.0208(9) -0.0015(8) 0.0125(8) 0.0007(8)
N3 0.0170(9) 0.0203(11) 0.0173(9) -0.0006(8) 0.0085(8) -0.0037(8)
C1 0.0182(9) 0.0207(12) 0.0216(11) -0.0002(9) 0.0108(9) -0.0009(9)
C2 0.0224(10) 0.0200(12) 0.0290(12) -0.0002(9) 0.0171(10) 0.0038(10)
C3 0.0234(11) 0.0260(13) 0.0237(12) 0.0047(9) 0.0148(10) 0.0081(10)
C4 0.0183(9) 0.0211(12) 0.0172(10) 0.0025(8) 0.0108(8) 0.0014(9)
C5 0.0203(10) 0.0314(14) 0.0149(10) 0.0062(9) 0.0090(9) 0.0033(10)
C6 0.0184(10) 0.0304(14) 0.0152(10) 0.0028(9) 0.0078(9) -0.0042(9)
C7 0.0154(9) 0.0196(12) 0.0200(11) 0.0023(8) 0.0101(8) -0.0039(9)
C8 0.0147(9) 0.0235(13) 0.0285(12) -0.0012(8) 0.0104(9) -0.0049(10)
C9 0.0230(11) 0.0205(13) 0.0401(15) -0.0037(9) 0.0206(11) -0.0027(11)
C10 0.0255(11) 0.0250(13) 0.0280(12) -0.0015(10) 0.0166(10) 0.0028(10)
C11 0.0165(9) 0.0186(12) 0.0177(10) 0.0012(8) 0.0103(8) -0.0010(9)
C12 0.0172(9) 0.0160(11) 0.0164(10) 0.0021(8) 0.0102(8) -0.0007(8)
C13 0.0205(10) 0.0239(13) 0.0157(10) -0.0008(9) 0.0122(9) 0.0015(9)
S1 0.0235(3) 0.0213(3) 0.0248(3) 0.0033(2) 0.0151(2) -0.0009(2)

loop_
_atom_type_symbol
_atom_type_description
_atom_type_scat_dispersion_real
_atom_type_scat_dispersion_imag
_atom_type_scat_source
C C 0.0033 0.0016 'International Tables Vol C Tables 4.2.6.8 and 6.1.1.4'
H H 0.0000 0.0000 'International Tables Vol C Tables 4.2.6.8 and 6.1.1.4'
N N 0.0061 0.0033 'International Tables Vol C Tables 4.2.6.8 and 6.1.1.4'
S S 0.1246 0.1234 'International Tables Vol C Tables 4.2.6.8 and 6.1.1.4'

loop_
_geom_angle_atom_site_label_1
_geom_angle_atom_site_label_2
_geom_angle_atom_site_label_3
_geom_angle_site_symmetry_1
_geom_angle_site_symmetry_3
_geom_angle
_geom_angle_publ_flag
C1 N1 C12 . . 117.8(2) ?
C10 N2 C11 . . 117.2(2) ?
C13 N3 H3C . . 123(2) ?
C13 N3 H3B . . 117(2) ?
H3C N3 H3B . . 120(3) ?
N1 C1 C2 . . 124.2(2) ?
N1 C1 H1A . . 117.9 ?
C2 C1 H1A . . 117.9 ?
C3 C2 C1 . . 118.3(2) ?
C3 C2 H2A . . 120.8 ?
C1 C2 H2A . . 120.8 ?
C2 C3 C4 . . 119.6(2) ?
C2 C3 H3A . . 120.2 ?
C4 C3 H3A . . 120.2 ?
C3 C4 C12 . . 118.0(2) ?
C3 C4 C5 . . 122.0(2) ?
C12 C4 C5 . . 120.0(2) ?
C6 C5 C4 . . 120.7(2) ?
C6 C5 H5A . . 119.7 ?
C4 C5 H5A . . 119.7 ?
C5 C6 C7 . . 121.4(2) ?
C5 C6 H6A . . 119.3 ?
C7 C6 H6A . . 119.3 ?
C8 C7 C11 . . 117.5(2) ?
C8 C7 C6 . . 122.4(2) ?
C11 C7 C6 . . 120.1(2) ?
C9 C8 C7 . . 119.7(2) ?
C9 C8 H8A . . 120.1 ?
C7 C8 H8A . . 120.1 ?
C8 C9 C10 . . 118.2(2) ?
C8 C9 H9A . . 120.9 ?
C10 C9 H9A . . 120.9 ?
N2 C10 C9 . . 124.5(2) ?
N2 C10 H10A . . 117.8 ?
C9 C10 H10A . . 117.8 ?
N2 C11 C7 . . 122.9(2) ?
N2 C11 C12 . . 118.79(19) ?
C7 C11 C12 . . 118.3(2) ?
N1 C12 C4 . . 122.1(2) ?
N1 C12 C11 . . 118.4(2) ?
C4 C12 C11 . . 119.46(19) ?
N3 C13 C13 . 3_776 114.4(3) ?
N3 C13 S1 . . 124.50(19) ?
C13 C13 S1 3_776 . 121.1(2) ?

loop_
_geom_bond_atom_site_label_1
_geom_bond_atom_site_label_2
_geom_bond_site_symmetry_2
_geom_bond_distance
_geom_bond_publ_flag
N1 C1 . 1.328(3) ?
N1 C12 . 1.364(3) ?
N2 C10 . 1.326(3) ?
N2 C11 . 1.352(3) ?
N3 C13 . 1.315(3) ?
N3 H3C . 0.81(3) ?
N3 H3B . 0.81(3) ?
C1 C2 . 1.398(3) ?
C1 H1A . 0.9300 ?
C2 C3 . 1.377(3) ?
C2 H2A . 0.9300 ?
C3 C4 . 1.407(3) ?
C3 H3A . 0.9300 ?
C4 C12 . 1.412(3) ?
C4 C5 . 1.438(3) ?
C5 C6 . 1.344(4) ?
C5 H5A . 0.9300 ?
C6 C7 . 1.433(3) ?
C6 H6A . 0.9300 ?
C7 C8 . 1.408(3) ?
C7 C11 . 1.420(3) ?
C8 C9 . 1.364(4) ?
C8 H8A . 0.9300 ?
C9 C10 . 1.411(3) ?
C9 H9A . 0.9300 ?
C10 H10A . 0.9300 ?
C11 C12 . 1.456(3) ?
C13 C13 3_776 1.535(5) ?
C13 S1 . 1.676(2) ?

loop_
_geom_hbond_atom_site_label_D
_geom_hbond_atom_site_label_H
_geom_hbond_atom_site_label_A
_geom_hbond_site_symmetry_A
_geom_hbond_distance_DH
_geom_hbond_distance_HA
_geom_hbond_distance_DA
_geom_hbond_angle_DHA
_geom_hbond_publ_flag
N3 H3C N1 2_655 0.81(3) 2.08(3) 2.876(3) 167(4) yes

loop_
_geom_torsion_atom_site_label_1
_geom_torsion_atom_site_label_2
_geom_torsion_atom_site_label_3
_geom_torsion_atom_site_label_4
_geom_torsion_site_symmetry_1
_geom_torsion_site_symmetry_2
_geom_torsion_site_symmetry_3
_geom_torsion_site_symmetry_4
_geom_torsion
_geom_torsion_publ_flag
C12 N1 C1 C2 . . . . -0.2(3) ?
N1 C1 C2 C3 . . . . 0.2(4) ?
C1 C2 C3 C4 . . . . -0.7(4) ?
C2 C3 C4 C12 . . . . 1.3(4) ?
C2 C3 C4 C5 . . . . -178.6(2) ?
C3 C4 C5 C6 . . . . -178.7(2) ?
C12 C4 C5 C6 . . . . 1.4(4) ?
C4 C5 C6 C7 . . . . 0.8(4) ?
C5 C6 C7 C8 . . . . 177.7(2) ?
C5 C6 C7 C11 . . . . -2.4(3) ?
C11 C7 C8 C9 . . . . -1.3(3) ?
C6 C7 C8 C9 . . . . 178.6(2) ?
C7 C8 C9 C10 . . . . 1.2(4) ?
C11 N2 C10 C9 . . . . 0.3(4) ?
C8 C9 C10 N2 . . . . -0.7(4) ?
C10 N2 C11 C7 . . . . -0.4(3) ?
C10 N2 C11 C12 . . . . 178.7(2) ?
C8 C7 C11 N2 . . . . 0.9(3) ?
C6 C7 C11 N2 . . . . -179.0(2) ?
C8 C7 C11 C12 . . . . -178.2(2) ?
C6 C7 C11 C12 . . . . 1.9(3) ?
C1 N1 C12 C4 . . . . 0.8(3) ?
C1 N1 C12 C11 . . . . -178.8(2) ?
C3 C4 C12 N1 . . . . -1.3(3) ?
C5 C4 C12 N1 . . . . 178.6(2) ?
C3 C4 C12 C11 . . . . 178.2(2) ?
C5 C4 C12 C11 . . . . -1.8(3) ?
N2 C11 C12 N1 . . . . 0.7(3) ?
C7 C11 C12 N1 . . . . 179.81(19) ?
N2 C11 C12 C4 . . . . -178.9(2) ?
C7 C11 C12 C4 . . . . 0.2(3) ?
